data_2022481
loop_
_publ_author_name
'Mason, Helen E.'
'Howard, Judith A. K.'
'Sparkes, Hazel A.'

_publ_section_title
;
 Selected solid-state behaviour of three di-<i>tert</i>-butyl-substituted
 <i>N</i>-salicylideneaniline derivatives: temperature-induced phase
 transitions and chromic behaviour
;
_journal_coeditor_code WV3002
_journal_issue 10
_journal_name_full 'Acta Crystallographica Section C'
_journal_page_first 659
_journal_page_last 667
_journal_paper_doi 10.1107/S2053229621008780
_journal_volume 77
_journal_year 2021
_chemical_formula_iupac 'C21 H26 Br N O'
_chemical_formula_moiety 'C21 H26 Br N O'
_chemical_formula_sum 'C21 H26 Br N O'
_chemical_formula_weight 388.34
_chemical_name_systematic
;
(<i>E</i>)-6-{[(4-Bromophenyl)imino]methyl}-2,4-di-<i>tert</i>-butylphenol
;
_space_group_crystal_system monoclinic
_space_group_IT_number 14
_space_group_name_Hall '-P 2ybc'
_space_group_name_H-M_alt 'P 1 21/c 1'
_atom_sites_solution_hydrogens mixed
_atom_sites_solution_primary iterative
_audit_creation_method
;
Olex2 1.3
(compiled 2020.02.04 svn.rd84adfe8 for OlexSys, GUI svn.r6032)
;
_cell_angle_alpha 90
_cell_angle_beta 90.1557(16)
_cell_angle_gamma 90
_cell_formula_units_Z 4
_cell_length_a 17.4450(3)
_cell_length_b 10.69412(16)
_cell_length_c 10.15010(17)
_cell_measurement_reflns_used 13594
_cell_measurement_temperature 100(2)
_cell_measurement_theta_max 34.3210
_cell_measurement_theta_min 2.9920
_cell_volume 1893.58(5)
_computing_cell_refinement
;
CrysAlis PRO (Agilent, 2012)
;
_computing_data_collection
;
CrysAlis PRO (Agilent, 2012)
;
_computing_data_reduction
;
CrysAlis PRO (Agilent, 2012)
;
_computing_molecular_graphics
;
OLEX2 (Dolomanov <i>et al.</i>,  2009)
;
_computing_publication_material
;
OLEX2 (Dolomanov <i>et al.</i>,  2009)
;
_computing_structure_refinement
;
SHELXL2018 (Sheldrick, 2015)
;
_computing_structure_solution
;
olex2.solve 1.3 (Bourhis <i>et al.</i>,  2015)
;
_diffrn_ambient_temperature 100(2)
_diffrn_detector_area_resol_mean 10.3620
_diffrn_measured_fraction_theta_full 0.997
_diffrn_measured_fraction_theta_max 0.998
_diffrn_measurement_device_type 'Agilent SuperNova Dual Source diffractometer with an Atlas detector'
_diffrn_measurement_method '\w and \p scans'
_diffrn_radiation_monochromator mirror
_diffrn_radiation_type 'Mo K\a'
_diffrn_radiation_wavelength 0.71073
_diffrn_reflns_av_R_equivalents 0.0358
_diffrn_reflns_av_unetI/netI 0.0262
_diffrn_reflns_limit_h_max 22
_diffrn_reflns_limit_h_min -22
_diffrn_reflns_limit_k_max 14
_diffrn_reflns_limit_k_min -9
_diffrn_reflns_limit_l_max 13
_diffrn_reflns_limit_l_min -13
_diffrn_reflns_number 28200
_diffrn_reflns_theta_full 25.000
_diffrn_reflns_theta_max 27.874
_diffrn_reflns_theta_min 3.001
_diffrn_source 'SuperNova (Mo) X-ray Source'
_exptl_absorpt_coefficient_mu 2.178
_exptl_absorpt_correction_T_max 1.00000
_exptl_absorpt_correction_T_min 0.69220
_exptl_absorpt_correction_type multi-scan
_exptl_absorpt_process_details
;
(CrysAlis PRO; Agilent, 2012)
;
_exptl_crystal_colour yellow
_exptl_crystal_density_diffrn 1.362
_exptl_crystal_description needle
_exptl_crystal_F_000 808
_exptl_crystal_size_max 0.3
_exptl_crystal_size_mid 0.05
_exptl_crystal_size_min 0.05
_refine_diff_density_max 0.462
_refine_diff_density_min -0.222
_refine_ls_extinction_method none
_refine_ls_goodness_of_fit_ref 1.037
_refine_ls_hydrogen_treatment mixed
_refine_ls_matrix_type full
_refine_ls_number_parameters 227
_refine_ls_number_reflns 4491
_refine_ls_number_restraints 22
_refine_ls_restrained_S_all 1.034
_refine_ls_R_factor_all 0.0364
_refine_ls_R_factor_gt 0.0261
_refine_ls_shift/su_max 0.001
_refine_ls_shift/su_mean 0.000
_refine_ls_structure_factor_coef Fsqd
_refine_ls_weighting_details 'w=1/[\s^2^(Fo^2^)+(0.0215P)^2^+1.2915P] where P=(Fo^2^+2Fc^2^)/3'
_refine_ls_weighting_scheme calc
_refine_ls_wR_factor_gt 0.0558
_refine_ls_wR_factor_ref 0.0595
_reflns_number_gt 3799
_reflns_number_total 4491
_reflns_threshold_expression 'I > 2\s(I)'
_cod_data_source_file wv3002sup1.cif
_cod_data_source_block 3_100K
_cod_database_code 2022481
_shelx_space_group_comment
;
The symmetry employed for this shelxl refinement is uniquely defined
by the following loop, which should always be used as a source of
symmetry information in preference to the above space-group names.
They are only intended as comments.
;
_shelx_estimated_absorpt_t_min 0.561
_shelx_estimated_absorpt_t_max 0.899

loop_
_space_group_symop_operation_xyz
'x, y, z'
'-x, y+1/2, -z+1/2'
'-x, -y, -z'
'x, -y-1/2, z-1/2'

loop_
_atom_site_type_symbol
_atom_site_label
_atom_site_fract_x
_atom_site_fract_y
_atom_site_fract_z
_atom_site_U_iso_or_equiv
_atom_site_adp_type
_atom_site_calc_flag
_atom_site_occupancy
_atom_site_disorder_assembly
_atom_site_disorder_group
Br Br1 -0.13933(2) 0.43538(2) -0.28775(2) 0.02035(6) Uani d 1 . .
O O1 0.18475(7) 0.01027(11) 0.15496(11) 0.0181(2) Uani d 1 . .
N N1 0.11754(8) 0.19817(13) 0.03472(13) 0.0166(3) Uani d 1 . .
C C1 0.23415(9) 0.09407(15) 0.20904(15) 0.0146(3) Uani d 1 . .
C C2 0.29006(9) 0.05468(14) 0.30067(15) 0.0138(3) Uani d 1 . .
C C3 0.33886(9) 0.14656(15) 0.35168(15) 0.0144(3) Uani d 1 . .
H H3 0.376570 0.121268 0.413895 0.017 Uiso calc 1 . .
C C4 0.33593(9) 0.27321(15) 0.31735(15) 0.0142(3) Uani d 1 . .
C C5 0.27967(9) 0.30790(15) 0.22833(16) 0.0154(3) Uani d 1 . .
H H5 0.275740 0.393149 0.202869 0.019 Uiso calc 1 . .
C C6 0.22853(9) 0.22134(15) 0.17486(15) 0.0150(3) Uani d 1 . .
C C7 0.16834(9) 0.26823(15) 0.08879(16) 0.0174(3) Uani d 1 . .
H H7 0.166524 0.355509 0.071650 0.021 Uiso calc 1 . .
C C8 0.05948(9) 0.25507(15) -0.04414(15) 0.0158(3) Uani d 1 . .
C C9 0.07046(10) 0.36729(16) -0.11150(17) 0.0208(4) Uani d 1 . .
H H9 0.118968 0.407533 -0.107976 0.025 Uiso calc 1 . .
C C10 0.01145(10) 0.42060(16) -0.18335(16) 0.0205(4) Uani d 1 . .
H H10 0.019048 0.497335 -0.228634 0.025 Uiso calc 1 . .
C C11 -0.05873(9) 0.36073(15) -0.18841(15) 0.0160(3) Uani d 1 . .
C C12 -0.07095(9) 0.24801(15) -0.12469(16) 0.0181(3) Uani d 1 . .
H H12 -0.119309 0.207431 -0.129914 0.022 Uiso calc 1 . .
C C13 -0.01112(9) 0.19534(15) -0.05293(16) 0.0179(3) Uani d 1 . .
H H13 -0.018570 0.117663 -0.009402 0.021 Uiso calc 1 . .
C C14 0.29671(9) -0.08308(14) 0.34338(15) 0.0153(3) Uani d 1 . .
C C15 0.36162(10) -0.10331(16) 0.44310(17) 0.0206(4) Uani d 1 . .
H H15A 0.351478 -0.054064 0.522594 0.031 Uiso calc 1 . .
H H15B 0.410326 -0.076645 0.404282 0.031 Uiso calc 1 . .
H H15C 0.364567 -0.192154 0.466219 0.031 Uiso calc 1 . .
C C16 0.31359(10) -0.16574(15) 0.22250(17) 0.0204(4) Uani d 1 . .
H H16A 0.362649 -0.140865 0.183675 0.031 Uiso calc 1 . .
H H16B 0.272616 -0.155370 0.157158 0.031 Uiso calc 1 . .
H H16C 0.316225 -0.253535 0.249797 0.031 Uiso calc 1 . .
C C17 0.22203(10) -0.12617(16) 0.40988(17) 0.0205(4) Uani d 1 . .
H H17A 0.179111 -0.116069 0.348292 0.031 Uiso calc 1 . .
H H17B 0.212820 -0.075515 0.488723 0.031 Uiso calc 1 . .
H H17C 0.226611 -0.214355 0.434947 0.031 Uiso calc 1 . .
C C18 0.39307(9) 0.36988(14) 0.37038(15) 0.0152(3) Uani d 1 . .
C C19 0.45373(10) 0.39566(18) 0.26508(17) 0.0239(4) Uani d 1 . .
H H19A 0.428702 0.426618 0.184911 0.036 Uiso calc 1 . .
H H19B 0.481412 0.318215 0.245215 0.036 Uiso calc 1 . .
H H19C 0.489891 0.458656 0.297712 0.036 Uiso calc 1 . .
C C20 0.43335(11) 0.32435(17) 0.49562(17) 0.0252(4) Uani d 1 . .
H H20A 0.467029 0.390454 0.529255 0.038 Uiso calc 1 . .
H H20B 0.463885 0.249890 0.475419 0.038 Uiso calc 1 . .
H H20C 0.394933 0.303543 0.562384 0.038 Uiso calc 1 . .
C C21 0.35161(10) 0.49285(16) 0.40367(19) 0.0253(4) Uani d 1 . .
H H21A 0.311491 0.476559 0.468845 0.038 Uiso calc 1 . .
H H21B 0.328419 0.527413 0.323523 0.038 Uiso calc 1 . .
H H21C 0.388530 0.552878 0.439846 0.038 Uiso calc 1 . .
H H1 0.1539(11) 0.051(2) 0.106(2) 0.048(7) Uiso d 1 . .

loop_
_atom_site_aniso_label
_atom_site_aniso_U_11
_atom_site_aniso_U_22
_atom_site_aniso_U_33
_atom_site_aniso_U_12
_atom_site_aniso_U_13
_atom_site_aniso_U_23
Br1 0.01862(9) 0.02097(9) 0.02144(9) 0.00471(7) -0.00577(6) 0.00085(7)
O1 0.0184(6) 0.0135(6) 0.0223(6) -0.0024(5) -0.0070(5) -0.0010(5)
N1 0.0146(6) 0.0178(7) 0.0174(7) 0.0007(6) -0.0028(5) -0.0008(6)
C1 0.0137(7) 0.0150(8) 0.0151(7) -0.0018(6) 0.0002(6) -0.0030(6)
C2 0.0158(7) 0.0120(7) 0.0136(7) 0.0000(6) 0.0012(6) -0.0012(6)
C3 0.0140(7) 0.0159(8) 0.0132(7) 0.0008(6) -0.0006(6) 0.0006(6)
C4 0.0150(7) 0.0141(7) 0.0136(7) -0.0007(6) 0.0007(6) -0.0011(6)
C5 0.0177(8) 0.0111(7) 0.0174(8) -0.0005(6) -0.0016(6) 0.0003(6)
C6 0.0150(7) 0.0151(8) 0.0150(8) 0.0013(6) -0.0011(6) -0.0002(6)
C7 0.0195(8) 0.0140(8) 0.0186(8) 0.0023(6) -0.0025(6) -0.0014(6)
C8 0.0162(8) 0.0172(8) 0.0141(7) 0.0024(6) -0.0022(6) -0.0022(6)
C9 0.0168(8) 0.0251(9) 0.0206(8) -0.0057(7) -0.0030(7) 0.0035(7)
C10 0.0221(8) 0.0207(9) 0.0186(8) -0.0030(7) -0.0020(7) 0.0055(7)
C11 0.0163(8) 0.0180(8) 0.0137(7) 0.0033(6) -0.0030(6) -0.0024(6)
C12 0.0149(8) 0.0181(8) 0.0212(8) -0.0020(7) -0.0020(6) -0.0022(7)
C13 0.0200(8) 0.0141(8) 0.0196(8) 0.0003(7) -0.0021(6) 0.0008(6)
C14 0.0182(8) 0.0117(7) 0.0159(8) -0.0006(6) -0.0002(6) 0.0008(6)
C15 0.0248(9) 0.0151(8) 0.0219(9) 0.0014(7) -0.0036(7) 0.0046(7)
C16 0.0275(9) 0.0127(8) 0.0210(9) 0.0018(7) -0.0001(7) -0.0007(7)
C17 0.0246(9) 0.0160(8) 0.0210(8) -0.0032(7) 0.0019(7) 0.0014(7)
C18 0.0182(8) 0.0139(8) 0.0136(7) -0.0030(6) -0.0025(6) 0.0001(6)
C19 0.0230(9) 0.0278(9) 0.0209(9) -0.0098(8) 0.0005(7) -0.0032(7)
C20 0.0305(10) 0.0228(9) 0.0224(9) -0.0092(8) -0.0116(7) 0.0029(7)
C21 0.0255(9) 0.0191(9) 0.0314(10) -0.0014(7) -0.0030(8) -0.0084(8)

loop_
_atom_type_symbol
_atom_type_description
_atom_type_scat_dispersion_real
_atom_type_scat_dispersion_imag
_atom_type_scat_source
C C 0.0033 0.0016 'International Tables Vol C Tables 4.2.6.8 and 6.1.1.4'
H H 0.0000 0.0000 'International Tables Vol C Tables 4.2.6.8 and 6.1.1.4'
Br Br -0.2901 2.4595 'International Tables Vol C Tables 4.2.6.8 and 6.1.1.4'
N N 0.0061 0.0033 'International Tables Vol C Tables 4.2.6.8 and 6.1.1.4'
O O 0.0106 0.0060 'International Tables Vol C Tables 4.2.6.8 and 6.1.1.4'

loop_
_geom_angle_atom_site_label_1
_geom_angle_atom_site_label_2
_geom_angle_atom_site_label_3
_geom_angle_site_symmetry_1
_geom_angle_site_symmetry_3
_geom_angle
_geom_angle_publ_flag
C1 O1 H1 . . 107.4(16) ?
C7 N1 C8 . . 118.68(14) ?
O1 C1 C2 . . 120.42(14) ?
O1 C1 C6 . . 119.65(14) ?
C6 C1 C2 . . 119.92(14) ?
C1 C2 C14 . . 121.53(13) ?
C3 C2 C1 . . 116.97(14) ?
C3 C2 C14 . . 121.51(14) ?
C2 C3 H3 . . 117.8 ?
C2 C3 C4 . . 124.48(15) ?
C4 C3 H3 . . 117.8 ?
C3 C4 C18 . . 122.83(14) ?
C5 C4 C3 . . 116.59(14) ?
C5 C4 C18 . . 120.55(14) ?
C4 C5 H5 . . 119.1 ?
C4 C5 C6 . . 121.90(15) ?
C6 C5 H5 . . 119.1 ?
C1 C6 C7 . . 122.09(14) ?
C5 C6 C1 . . 120.12(14) ?
C5 C6 C7 . . 117.73(14) ?
N1 C7 C6 . . 123.57(15) ?
N1 C7 H7 . . 118.2 ?
C6 C7 H7 . . 118.2 ?
C9 C8 N1 . . 122.97(14) ?
C13 C8 N1 . . 117.90(14) ?
C13 C8 C9 . . 119.13(15) ?
C8 C9 H9 . . 119.7 ?
C10 C9 C8 . . 120.68(15) ?
C10 C9 H9 . . 119.7 ?
C9 C10 H10 . . 120.4 ?
C11 C10 C9 . . 119.11(16) ?
C11 C10 H10 . . 120.4 ?
C10 C11 Br1 . . 118.57(12) ?
C10 C11 C12 . . 121.55(15) ?
C12 C11 Br1 . . 119.87(12) ?
C11 C12 H12 . . 120.6 ?
C11 C12 C13 . . 118.75(15) ?
C13 C12 H12 . . 120.6 ?
C8 C13 C12 . . 120.75(15) ?
C8 C13 H13 . . 119.6 ?
C12 C13 H13 . . 119.6 ?
C2 C14 C16 . . 109.81(13) ?
C15 C14 C2 . . 112.09(13) ?
C15 C14 C16 . . 107.61(13) ?
C15 C14 C17 . . 107.03(13) ?
C17 C14 C2 . . 110.28(13) ?
C17 C14 C16 . . 109.94(13) ?
C14 C15 H15A . . 109.5 ?
C14 C15 H15B . . 109.5 ?
C14 C15 H15C . . 109.5 ?
H15A C15 H15B . . 109.5 ?
H15A C15 H15C . . 109.5 ?
H15B C15 H15C . . 109.5 ?
C14 C16 H16A . . 109.5 ?
C14 C16 H16B . . 109.5 ?
C14 C16 H16C . . 109.5 ?
H16A C16 H16B . . 109.5 ?
H16A C16 H16C . . 109.5 ?
H16B C16 H16C . . 109.5 ?
C14 C17 H17A . . 109.5 ?
C14 C17 H17B . . 109.5 ?
C14 C17 H17C . . 109.5 ?
H17A C17 H17B . . 109.5 ?
H17A C17 H17C . . 109.5 ?
H17B C17 H17C . . 109.5 ?
C4 C18 C21 . . 110.36(13) ?
C19 C18 C4 . . 109.05(13) ?
C19 C18 C21 . . 109.00(14) ?
C20 C18 C4 . . 111.95(13) ?
C20 C18 C19 . . 108.70(14) ?
C20 C18 C21 . . 107.73(14) ?
C18 C19 H19A . . 109.5 ?
C18 C19 H19B . . 109.5 ?
C18 C19 H19C . . 109.5 ?
H19A C19 H19B . . 109.5 ?
H19A C19 H19C . . 109.5 ?
H19B C19 H19C . . 109.5 ?
C18 C20 H20A . . 109.5 ?
C18 C20 H20B . . 109.5 ?
C18 C20 H20C . . 109.5 ?
H20A C20 H20B . . 109.5 ?
H20A C20 H20C . . 109.5 ?
H20B C20 H20C . . 109.5 ?
C18 C21 H21A . . 109.5 ?
C18 C21 H21B . . 109.5 ?
C18 C21 H21C . . 109.5 ?
H21A C21 H21B . . 109.5 ?
H21A C21 H21C . . 109.5 ?
H21B C21 H21C . . 109.5 ?

loop_
_geom_bond_atom_site_label_1
_geom_bond_atom_site_label_2
_geom_bond_site_symmetry_2
_geom_bond_distance
_geom_bond_publ_flag
Br1 C11 . 1.9034(15) ?
O1 C1 . 1.3581(19) ?
O1 H1 . 0.854(10) ?
N1 C7 . 1.283(2) ?
N1 C8 . 1.426(2) ?
C1 C2 . 1.410(2) ?
C1 C6 . 1.408(2) ?
C2 C3 . 1.399(2) ?
C2 C14 . 1.540(2) ?
C3 H3 . 0.9500 ?
C3 C4 . 1.399(2) ?
C4 C5 . 1.383(2) ?
C4 C18 . 1.533(2) ?
C5 H5 . 0.9500 ?
C5 C6 . 1.394(2) ?
C6 C7 . 1.453(2) ?
C7 H7 . 0.9500 ?
C8 C9 . 1.395(2) ?
C8 C13 . 1.390(2) ?
C9 H9 . 0.9500 ?
C9 C10 . 1.383(2) ?
C10 H10 . 0.9500 ?
C10 C11 . 1.383(2) ?
C11 C12 . 1.385(2) ?
C12 H12 . 0.9500 ?
C12 C13 . 1.390(2) ?
C13 H13 . 0.9500 ?
C14 C15 . 1.532(2) ?
C14 C16 . 1.541(2) ?
C14 C17 . 1.540(2) ?
C15 H15A . 0.9800 ?
C15 H15B . 0.9800 ?
C15 H15C . 0.9800 ?
C16 H16A . 0.9800 ?
C16 H16B . 0.9800 ?
C16 H16C . 0.9800 ?
C17 H17A . 0.9800 ?
C17 H17B . 0.9800 ?
C17 H17C . 0.9800 ?
C18 C19 . 1.531(2) ?
C18 C20 . 1.530(2) ?
C18 C21 . 1.539(2) ?
C19 H19A . 0.9800 ?
C19 H19B . 0.9800 ?
C19 H19C . 0.9800 ?
C20 H20A . 0.9800 ?
C20 H20B . 0.9800 ?
C20 H20C . 0.9800 ?
C21 H21A . 0.9800 ?
C21 H21B . 0.9800 ?
C21 H21C . 0.9800 ?

loop_
_geom_hbond_atom_site_label_D
_geom_hbond_atom_site_label_H
_geom_hbond_atom_site_label_A
_geom_hbond_site_symmetry_A
_geom_hbond_distance_DH
_geom_hbond_distance_HA
_geom_hbond_distance_DA
_geom_hbond_angle_DHA
_geom_hbond_publ_flag
O1 H1 N1 . 0.854(10) 1.842(14) 2.6257(18) 152(2) yes

loop_
_geom_torsion_atom_site_label_1
_geom_torsion_atom_site_label_2
_geom_torsion_atom_site_label_3
_geom_torsion_atom_site_label_4
_geom_torsion_site_symmetry_1
_geom_torsion_site_symmetry_2
_geom_torsion_site_symmetry_3
_geom_torsion_site_symmetry_4
_geom_torsion
_geom_torsion_publ_flag
Br1 C11 C12 C13 . . . . 179.90(12) ?
O1 C1 C2 C3 . . . . 179.87(14) ?
O1 C1 C2 C14 . . . . -0.6(2) ?
O1 C1 C6 C5 . . . . -179.06(14) ?
O1 C1 C6 C7 . . . . 3.7(2) ?
N1 C8 C9 C10 . . . . -177.94(16) ?
N1 C8 C13 C12 . . . . 177.87(15) ?
C1 C2 C3 C4 . . . . -0.4(2) ?
C1 C2 C14 C15 . . . . 179.83(14) ?
C1 C2 C14 C16 . . . . 60.27(19) ?
C1 C2 C14 C17 . . . . -61.03(19) ?
C1 C6 C7 N1 . . . . -2.1(3) ?
C2 C1 C6 C5 . . . . 2.0(2) ?
C2 C1 C6 C7 . . . . -175.24(15) ?
C2 C3 C4 C5 . . . . 1.1(2) ?
C2 C3 C4 C18 . . . . -176.87(15) ?
C3 C2 C14 C15 . . . . -0.6(2) ?
C3 C2 C14 C16 . . . . -120.18(16) ?
C3 C2 C14 C17 . . . . 118.52(16) ?
C3 C4 C5 C6 . . . . -0.2(2) ?
C3 C4 C18 C19 . . . . 100.62(18) ?
C3 C4 C18 C20 . . . . -19.7(2) ?
C3 C4 C18 C21 . . . . -139.68(16) ?
C4 C5 C6 C1 . . . . -1.3(2) ?
C4 C5 C6 C7 . . . . 176.08(15) ?
C5 C4 C18 C19 . . . . -77.25(19) ?
C5 C4 C18 C20 . . . . 162.43(15) ?
C5 C4 C18 C21 . . . . 42.4(2) ?
C5 C6 C7 N1 . . . . -179.34(16) ?
C6 C1 C2 C3 . . . . -1.2(2) ?
C6 C1 C2 C14 . . . . 178.39(14) ?
C7 N1 C8 C9 . . . . 28.0(2) ?
C7 N1 C8 C13 . . . . -151.64(16) ?
C8 N1 C7 C6 . . . . 177.74(14) ?
C8 C9 C10 C11 . . . . -0.4(3) ?
C9 C8 C13 C12 . . . . -1.8(2) ?
C9 C10 C11 Br1 . . . . 180.00(13) ?
C9 C10 C11 C12 . . . . -0.9(3) ?
C10 C11 C12 C13 . . . . 0.8(2) ?
C11 C12 C13 C8 . . . . 0.6(2) ?
C13 C8 C9 C10 . . . . 1.7(3) ?
C14 C2 C3 C4 . . . . -179.94(15) ?
C18 C4 C5 C6 . . . . 177.76(14) ?

_cod_database_fobs_code 2022481
